data_7225305
loop_
_publ_author_name
'Sidelnikov, A. A.'
'Chizhik, S. A.'
'Zakharov, B. A.'
'Chupakhin, A. P.'
'Boldyreva, E. V.'

_publ_section_title
;
 The effect of thermal expansion on photoisomerisation in the crystals of
 [Co(NH3)5NO2]Cl(NO3): different strain origins -- different outcomes
;
_journal_issue 38
_journal_name_full CrystEngComm
_journal_page_first 7276
_journal_paper_doi 10.1039/C6CE00840B
_journal_volume 18
_journal_year 2016
_chemical_formula_moiety 'Co H15 N6 O2, N O3, Cl'
_chemical_formula_sum 'Cl Co H15 N7 O5'
_chemical_formula_weight 287.57
_chemical_name_common nitro-pentaammine-Co(III)-chloride-nitrate
_chemical_name_systematic nitro-pentaammine-Co(III)-chloride-nitrate
_space_group_crystal_system orthorhombic
_space_group_IT_number 62
_space_group_name_Hall '-P 2ac 2n'
_space_group_name_H-M_alt 'P n m a'
_symmetry_space_group_name_Hall '-P 2ac 2n'
_symmetry_space_group_name_H-M 'P n m a'
_atom_sites_solution_hydrogens geom
_atom_sites_solution_primary direct
_atom_sites_solution_secondary difmap
_audit_creation_method SHELXL-2014/7
_audit_update_record
;
2016-03-25 deposited with the CCDC.
2016-05-20 downloaded from the CCDC.
;
_cell_angle_alpha 90
_cell_angle_beta 90
_cell_angle_gamma 90
_cell_formula_units_Z 4
_cell_length_a 14.7211(11)
_cell_length_b 7.1625(8)
_cell_length_c 9.6562(7)
_cell_measurement_reflns_used 11391
_cell_measurement_temperature 153(2)
_cell_measurement_theta_max 29.51
_cell_measurement_theta_min 2.54
_cell_volume 1018.15(16)
_computing_cell_refinement 'X-AREA (Stoe & Cie, 2006)'
_computing_data_collection 'X-AREA (Stoe & Cie, 2006)'
_computing_data_reduction 'X-RED (Stoe & Cie, 2006)'
_computing_structure_refinement 'SHELXL-2014/7 (Sheldrick, 2014)'
_computing_structure_solution 'SHELXS-2014/7 (Sheldrick, 2014)'
_diffrn_ambient_temperature 153(2)
_diffrn_detector_area_resol_mean 6.67
_diffrn_measured_fraction_theta_full 0.998
_diffrn_measured_fraction_theta_max 0.998
_diffrn_measurement_device_type 'STOE IPDS 2'
_diffrn_measurement_method \w-scan
_diffrn_radiation_type MoK\a
_diffrn_radiation_wavelength 0.71073
_diffrn_reflns_av_R_equivalents 0.0453
_diffrn_reflns_av_unetI/netI 0.0252
_diffrn_reflns_Laue_measured_fraction_full 0.998
_diffrn_reflns_Laue_measured_fraction_max 0.998
_diffrn_reflns_limit_h_max 18
_diffrn_reflns_limit_h_min -18
_diffrn_reflns_limit_k_max 8
_diffrn_reflns_limit_k_min -8
_diffrn_reflns_limit_l_max 12
_diffrn_reflns_limit_l_min -11
_diffrn_reflns_number 6847
_diffrn_reflns_point_group_measured_fraction_full 0.998
_diffrn_reflns_point_group_measured_fraction_max 0.998
_diffrn_reflns_theta_full 25.242
_diffrn_reflns_theta_max 26.327
_diffrn_reflns_theta_min 2.523
_exptl_absorpt_coefficient_mu 1.963
_exptl_absorpt_correction_T_max 0.7726
_exptl_absorpt_correction_T_min 0.6526
_exptl_absorpt_correction_type numerical
_exptl_absorpt_process_details X-RED
_exptl_crystal_colour orange
_exptl_crystal_density_diffrn 1.876
_exptl_crystal_description prism
_exptl_crystal_F_000 592
_exptl_crystal_size_max 0.300
_exptl_crystal_size_mid 0.200
_exptl_crystal_size_min 0.150
_refine_diff_density_max 0.283
_refine_diff_density_min -0.361
_refine_diff_density_rms 0.061
_refine_ls_extinction_method none
_refine_ls_goodness_of_fit_ref 1.034
_refine_ls_hydrogen_treatment constr
_refine_ls_matrix_type full
_refine_ls_number_parameters 79
_refine_ls_number_reflns 1123
_refine_ls_number_restraints 0
_refine_ls_restrained_S_all 1.034
_refine_ls_R_factor_all 0.0261
_refine_ls_R_factor_gt 0.0209
_refine_ls_shift/su_max 0.001
_refine_ls_shift/su_mean 0.000
_refine_ls_structure_factor_coef Fsqd
_refine_ls_weighting_details 'w=1/[\s^2^(Fo^2^)+(0.0316P)^2^+0.1529P] where P=(Fo^2^+2Fc^2^)/3'
_refine_ls_weighting_scheme calc
_refine_ls_wR_factor_gt 0.0510
_refine_ls_wR_factor_ref 0.0523
_reflns_Friedel_coverage 0.000
_reflns_number_gt 962
_reflns_number_total 1123
_reflns_threshold_expression 'I > 2\s(I)'
_cod_data_source_file c6ce00840b6.cif
_cod_data_source_block -120C
_cod_depositor_comments 'Adding full bibliography for 7225302--7225322.cif.'
_cod_original_cell_volume 1018.15(15)
_cod_database_code 7225305
_shelx_shelxl_version_number 2014/7
_shelx_space_group_comment
;
The symmetry employed for this shelxl refinement is uniquely defined
by the following loop, which should always be used as a source of
symmetry information in preference to the above space-group names.
They are only intended as comments.
;
_shelx_estimated_absorpt_t_min 0.590
_shelx_estimated_absorpt_t_max 0.757

loop_
_space_group_symop_operation_xyz
'x, y, z'
'-x+1/2, -y, z+1/2'
'x+1/2, -y+1/2, -z+1/2'
'-x, y+1/2, -z'
'-x, -y, -z'
'x-1/2, y, -z-1/2'
'-x-1/2, y-1/2, z-1/2'
'x, -y-1/2, z'

loop_
_atom_site_label
_atom_site_type_symbol
_atom_site_fract_x
_atom_site_fract_y
_atom_site_fract_z
_atom_site_U_iso_or_equiv
_atom_site_adp_type
_atom_site_occupancy
_atom_site_site_symmetry_order
_atom_site_calc_flag
_atom_site_refinement_flags_posn
_atom_site_refinement_flags_adp
_atom_site_refinement_flags_occupancy
Cl1 Cl 0.34862(4) 0.2500 0.52268(6) 0.01584(14) Uani 1 2 d S T P
Co1 Co 0.13378(2) 0.2500 0.79688(3) 0.01082(11) Uani 1 2 d S T P
N1 N 0.12430(13) 0.2500 0.5923(2) 0.0158(4) Uani 1 2 d S T P
H1A H 0.1802 0.2702 0.5548 0.024 Uiso 0.5 1 calc R U P
H1B H 0.0857 0.3421 0.5650 0.024 Uiso 0.5 1 calc R U P
H1C H 0.1027 0.1376 0.5631 0.024 Uiso 0.5 1 calc R U P
N2 N 0.22627(9) 0.0526(2) 0.78201(14) 0.0158(3) Uani 1 1 d . . .
H2A H 0.2197 -0.0081 0.6998 0.024 Uiso 1 1 calc R U .
H2B H 0.2193 -0.0299 0.8529 0.024 Uiso 1 1 calc R U .
H2C H 0.2826 0.1046 0.7865 0.024 Uiso 1 1 calc R U .
N3 N 0.04024(9) 0.0581(2) 0.81552(15) 0.0170(3) Uani 1 1 d . . .
H3A H 0.0302 0.0039 0.7317 0.025 Uiso 1 1 calc R U .
H3B H -0.0121 0.1112 0.8466 0.025 Uiso 1 1 calc R U .
H3C H 0.0591 -0.0301 0.8770 0.025 Uiso 1 1 calc R U .
N4 N 0.14835(13) 0.2500 0.9943(2) 0.0138(4) Uani 1 2 d S T P
N5 N 0.41292(13) 0.2500 0.9947(2) 0.0171(4) Uani 1 2 d S T P
O1 O 0.22605(11) 0.2500 1.04432(18) 0.0205(4) Uani 1 2 d S T P
O2 O 0.08139(11) 0.2500 1.07136(19) 0.0206(4) Uani 1 2 d S T P
O3 O 0.41148(8) 0.09889(17) 0.92934(14) 0.0235(3) Uani 1 1 d . . .
O4 O 0.41592(14) 0.2500 1.1231(2) 0.0298(5) Uani 1 2 d S T P

loop_
_atom_site_aniso_label
_atom_site_aniso_U_11
_atom_site_aniso_U_22
_atom_site_aniso_U_33
_atom_site_aniso_U_23
_atom_site_aniso_U_13
_atom_site_aniso_U_12
Cl1 0.0130(2) 0.0181(3) 0.0163(3) 0.000 0.00143(19) 0.000
Co1 0.00864(15) 0.01322(17) 0.01058(17) 0.000 0.00013(11) 0.000
N1 0.0143(9) 0.0190(10) 0.0140(10) 0.000 -0.0007(8) 0.000
N2 0.0149(6) 0.0166(7) 0.0159(7) -0.0011(6) 0.0016(5) 0.0008(5)
N3 0.0144(6) 0.0201(7) 0.0164(7) 0.0001(6) -0.0001(5) -0.0030(5)
N4 0.0142(9) 0.0127(9) 0.0144(10) 0.000 0.0003(7) 0.000
N5 0.0096(9) 0.0231(11) 0.0185(11) 0.000 -0.0007(7) 0.000
O1 0.0142(8) 0.0312(10) 0.0159(9) 0.000 -0.0031(7) 0.000
O2 0.0154(8) 0.0305(10) 0.0161(9) 0.000 0.0056(6) 0.000
O3 0.0218(6) 0.0204(7) 0.0282(7) -0.0057(6) 0.0028(5) 0.0010(5)
O4 0.0333(10) 0.0382(12) 0.0177(10) 0.000 -0.0076(8) 0.000

loop_
_atom_type_symbol
_atom_type_description
_atom_type_scat_dispersion_real
_atom_type_scat_dispersion_imag
_atom_type_scat_source
Cl Cl 0.1484 0.1585 'International Tables Vol C Tables 4.2.6.8 and 6.1.1.4'
Co Co 0.3494 0.9721 'International Tables Vol C Tables 4.2.6.8 and 6.1.1.4'
H H 0.0000 0.0000 'International Tables Vol C Tables 4.2.6.8 and 6.1.1.4'
N N 0.0061 0.0033 'International Tables Vol C Tables 4.2.6.8 and 6.1.1.4'
O O 0.0106 0.0060 'International Tables Vol C Tables 4.2.6.8 and 6.1.1.4'

loop_
_geom_angle_atom_site_label_1
_geom_angle_atom_site_label_2
_geom_angle_atom_site_label_3
_geom_angle
_geom_angle_site_symmetry_1
_geom_angle_site_symmetry_3
N4 Co1 N3 89.27(6) . 8_565
N4 Co1 N3 89.27(6) . .
N3 Co1 N3 89.41(9) 8_565 .
N4 Co1 N2 89.72(6) . .
N3 Co1 N2 178.43(6) 8_565 .
N3 Co1 N2 89.37(6) . .
N4 Co1 N2 89.72(6) . 8_565
N3 Co1 N2 89.37(6) 8_565 8_565
N3 Co1 N2 178.43(6) . 8_565
N2 Co1 N2 91.83(8) . 8_565
N4 Co1 N1 177.62(8) . .
N3 Co1 N1 92.42(6) 8_565 .
N3 Co1 N1 92.42(6) . .
N2 Co1 N1 88.62(6) . .
N2 Co1 N1 88.62(6) 8_565 .
Co1 N1 H1A 109.5 . .
Co1 N1 H1B 109.5 . .
H1A N1 H1B 109.5 . .
Co1 N1 H1C 109.5 . .
H1A N1 H1C 109.5 . .
H1B N1 H1C 109.5 . .
Co1 N2 H2A 109.5 . .
Co1 N2 H2B 109.5 . .
H2A N2 H2B 109.5 . .
Co1 N2 H2C 109.5 . .
H2A N2 H2C 109.5 . .
H2B N2 H2C 109.5 . .
Co1 N3 H3A 109.5 . .
Co1 N3 H3B 109.5 . .
H3A N3 H3B 109.5 . .
Co1 N3 H3C 109.5 . .
H3A N3 H3C 109.5 . .
H3B N3 H3C 109.5 . .
O2 N4 O1 120.1(2) . .
O2 N4 Co1 120.61(15) . .
O1 N4 Co1 119.29(15) . .
O4 N5 O3 120.26(10) . .
O4 N5 O3 120.26(10) . 8_565
O3 N5 O3 119.5(2) . 8_565

loop_
_geom_bond_atom_site_label_1
_geom_bond_atom_site_label_2
_geom_bond_distance
_geom_bond_site_symmetry_2
Co1 N4 1.919(2) .
Co1 N3 1.9538(14) 8_565
Co1 N3 1.9538(14) .
Co1 N2 1.9679(14) .
Co1 N2 1.9680(14) 8_565
Co1 N1 1.980(2) .
N1 H1A 0.9100 .
N1 H1B 0.9100 .
N1 H1C 0.9100 .
N2 H2A 0.9100 .
N2 H2B 0.9100 .
N2 H2C 0.9100 .
N3 H3A 0.9100 .
N3 H3B 0.9100 .
N3 H3C 0.9100 .
N4 O2 1.235(3) .
N4 O1 1.241(3) .
N5 O4 1.241(3) .
N5 O3 1.2531(16) .
N5 O3 1.2531(16) 8_565

loop_
_geom_hbond_atom_site_label_D
_geom_hbond_atom_site_label_H
_geom_hbond_atom_site_label_A
_geom_hbond_distance_DH
_geom_hbond_distance_HA
_geom_hbond_distance_DA
_geom_hbond_angle_DHA
_geom_hbond_site_symmetry_A
N1 H1C O3 0.91 2.83 3.321(2) 115.2 6_557
N1 H1C O3 0.91 2.14 2.9997(17) 157.0 2_554
N1 H1B O3 0.91 2.26 2.9997(17) 138.4 7_665
N1 H1A Cl1 0.91 2.50 3.370(2) 159.2 .
N2 H2C Cl1 0.91 2.92 3.3931(15) 114.1 .
N2 H2B Cl1 0.91 2.48 3.3638(15) 162.5 2
N2 H2A O1 0.91 2.43 3.2341(19) 147.7 2_554
N2 H2C O3 0.91 2.35 3.0931(19) 139.2 .
N3 H3C Cl1 0.91 2.51 3.3984(15) 165.0 2
N3 H3B Cl1 0.91 2.61 3.5053(15) 170.2 3_456
N3 H3A O3 0.91 2.44 3.0444(19) 124.4 6_557
N3 H3C O2 0.91 2.65 3.0445(18) 107.3 4_547
N3 H3A O4 0.91 2.24 2.956(2) 134.7 2_554
